data_7106645
loop_
_publ_author_name
'Lucile Bernet'
'Ralte Lalrempuia'
'Wadih Ghattas'
'Helge Muller-Bunz'
'Laura Vigara'
'Antoni Llobet'
'Martin Albrecht'

_publ_section_title
;
 Tunable single-site ruthenium catalysts for efficient water oxidation
;
_journal_name_full Chem.Commun.
_journal_page_first 8058
_journal_paper_doi 10.1039/c1cc12615f
_journal_volume 47
_journal_year 2011
_chemical_formula_moiety 'C19 H24 Cl N4 Ru, C F3 O3 S'
_chemical_formula_sum 'C20 H24 Cl F3 N4 O3 Ru S'
_chemical_formula_weight 594.01
_chemical_name_systematic
;
?
;
_space_group_IT_number 2
_symmetry_cell_setting triclinic
_symmetry_space_group_name_Hall '-P 1'
_symmetry_space_group_name_H-M 'P -1'
_atom_sites_solution_hydrogens geom
_atom_sites_solution_primary direct
_atom_sites_solution_secondary difmap
_audit_creation_method SHELXL-97
_cell_angle_alpha 85.827(2)
_cell_angle_beta 84.744(2)
_cell_angle_gamma 70.410(2)
_cell_formula_units_Z 2
_cell_length_a 9.0688(2)
_cell_length_b 9.8428(2)
_cell_length_c 13.7787(3)
_cell_measurement_reflns_used 21265
_cell_measurement_temperature 100(2)
_cell_measurement_theta_max 37.7445
_cell_measurement_theta_min 3.6106
_cell_volume 1152.70(5)
_computing_cell_refinement
;
CrysAlisPro, Oxford Diffraction Ltd.,
Version 1.171.34.36 (release 02-08-2010 CrysAlis171 .NET)
(compiled Aug 2 2010,13:00:58)
;
_computing_data_collection
;
CrysAlisPro, Oxford Diffraction Ltd.,
Version 1.171.34.36 (release 02-08-2010 CrysAlis171 .NET)
(compiled Aug 2 2010,13:00:58)
;
_computing_data_reduction
;
CrysAlisPro, Oxford Diffraction Ltd.,
Version 1.171.34.36 (release 02-08-2010 CrysAlis171 .NET)
(compiled Aug 2 2010,13:00:58)
;
_computing_structure_refinement 'SHELXL-97 (Sheldrick, 2008)'
_computing_structure_solution 'SHELXS-97 (Sheldrick, 2008)'
_diffrn_ambient_temperature 100(2)
_diffrn_detector_area_resol_mean 10.3196
_diffrn_measured_fraction_theta_full 0.996
_diffrn_measured_fraction_theta_max 0.952
_diffrn_measurement_device_type 'SuperNova, Dual, Cu at zero, Atlas'
_diffrn_measurement_method '\w scans'
_diffrn_radiation_monochromator mirror
_diffrn_radiation_source 'SuperNova (Mo) X-ray Source'
_diffrn_radiation_type MoK\a
_diffrn_radiation_wavelength 0.71073
_diffrn_reflns_av_R_equivalents 0.0360
_diffrn_reflns_av_sigmaI/netI 0.0363
_diffrn_reflns_limit_h_max 15
_diffrn_reflns_limit_h_min -15
_diffrn_reflns_limit_k_max 16
_diffrn_reflns_limit_k_min -16
_diffrn_reflns_limit_l_max 23
_diffrn_reflns_limit_l_min -23
_diffrn_reflns_number 41596
_diffrn_reflns_theta_full 35.00
_diffrn_reflns_theta_max 37.83
_diffrn_reflns_theta_min 3.62
_exptl_absorpt_coefficient_mu 0.941
_exptl_absorpt_correction_T_max 0.925
_exptl_absorpt_correction_T_min 0.854
_exptl_absorpt_correction_type analytical
_exptl_absorpt_process_details
;
CrysAlisPro, Oxford Diffraction Ltd.,
Version 1.171.34.36 (release 02-08-2010 CrysAlis171 .NET)
(compiled Aug 2 2010,13:00:58)
;
_exptl_crystal_colour orange
_exptl_crystal_density_diffrn 1.711
_exptl_crystal_density_method 'not measured'
_exptl_crystal_description block
_exptl_crystal_F_000 600
_exptl_crystal_size_max 0.2190
_exptl_crystal_size_mid 0.1486
_exptl_crystal_size_min 0.1165
_refine_diff_density_max 1.170
_refine_diff_density_min -1.094
_refine_diff_density_rms 0.099
_refine_ls_extinction_method none
_refine_ls_goodness_of_fit_ref 1.061
_refine_ls_hydrogen_treatment constr
_refine_ls_matrix_type full
_refine_ls_number_parameters 303
_refine_ls_number_reflns 11813
_refine_ls_number_restraints 0
_refine_ls_restrained_S_all 1.061
_refine_ls_R_factor_all 0.0380
_refine_ls_R_factor_gt 0.0292
_refine_ls_shift/su_max 0.003
_refine_ls_shift/su_mean 0.000
_refine_ls_structure_factor_coef Fsqd
_refine_ls_weighting_details 'calc w=1/[\s^2^(Fo^2^)+(0.0245P)^2^+0.5432P] where P=(Fo^2^+2Fc^2^)/3'
_refine_ls_weighting_scheme calc
_refine_ls_wR_factor_gt 0.0632
_refine_ls_wR_factor_ref 0.0687
_reflns_number_gt 10305
_reflns_number_total 11813
_reflns_threshold_expression I>2\s(I)
_cod_data_source_file c1cc12615f.txt
_cod_data_source_block alb76(2a)
_cod_original_cell_volume 1152.70(4)
_cod_database_code 7106645

loop_
_symmetry_equiv_pos_as_xyz
'x, y, z'
'-x, -y, -z'

loop_
_atom_site_label
_atom_site_type_symbol
_atom_site_fract_x
_atom_site_fract_y
_atom_site_fract_z
_atom_site_U_iso_or_equiv
_atom_site_adp_type
_atom_site_occupancy
_atom_site_symmetry_multiplicity
_atom_site_calc_flag
_atom_site_refinement_flags
_atom_site_disorder_assembly
_atom_site_disorder_group
Ru Ru 0.525805(11) 0.758802(10) 0.731576(6) 0.01064(2) Uani 1 1 d . . .
Cl Cl 0.65350(4) 0.77619(4) 0.57269(2) 0.01960(6) Uani 1 1 d . . .
C1 C 0.33810(14) 0.77445(13) 0.65610(8) 0.01283(19) Uani 1 1 d . . .
N1 N 0.21166(12) 0.87445(12) 0.61766(8) 0.01418(18) Uani 1 1 d . . .
C2 C 0.16436(17) 1.03145(14) 0.62058(11) 0.0202(2) Uani 1 1 d . . .
H2A H 0.0865 1.0761 0.5728 0.030 Uiso 1 1 calc R . .
H2B H 0.2563 1.0622 0.6049 0.030 Uiso 1 1 calc R . .
H2C H 0.1185 1.0614 0.6860 0.030 Uiso 1 1 calc R . .
N2 N 0.12523(13) 0.81818(12) 0.56950(8) 0.01567(18) Uani 1 1 d . . .
N3 N 0.19890(12) 0.67725(12) 0.57653(8) 0.01418(18) Uani 1 1 d . . .
C3 C 0.13004(17) 0.58133(16) 0.53476(10) 0.0195(2) Uani 1 1 d . . .
H3A H 0.0263 0.6379 0.5131 0.029 Uiso 1 1 calc R . .
H3B H 0.1196 0.5079 0.5843 0.029 Uiso 1 1 calc R . .
H3C H 0.1982 0.5342 0.4790 0.029 Uiso 1 1 calc R . .
C4 C 0.32918(14) 0.64552(13) 0.62666(8) 0.01305(19) Uani 1 1 d . . .
C5 C 0.45765(14) 0.51374(13) 0.64495(8) 0.01306(19) Uani 1 1 d . . .
C6 C 0.48289(16) 0.37808(14) 0.61048(9) 0.0163(2) Uani 1 1 d . . .
H6 H 0.4089 0.3618 0.5723 0.020 Uiso 1 1 calc R . .
C7 C 0.61864(17) 0.26659(14) 0.63301(10) 0.0187(2) Uani 1 1 d . . .
H7 H 0.6395 0.1730 0.6096 0.022 Uiso 1 1 calc R . .
C8 C 0.72334(17) 0.29350(14) 0.69001(10) 0.0189(2) Uani 1 1 d . . .
H8 H 0.8152 0.2179 0.7077 0.023 Uiso 1 1 calc R . .
C9 C 0.69249(15) 0.43218(14) 0.72093(9) 0.0161(2) Uani 1 1 d . . .
H9 H 0.7655 0.4503 0.7591 0.019 Uiso 1 1 calc R . .
N4 N 0.56265(12) 0.54165(11) 0.69867(8) 0.01324(17) Uani 1 1 d . . .
C10 C 0.41889(14) 0.79878(14) 0.88396(8) 0.01373(19) Uani 1 1 d . . .
C16 C 0.28437(15) 0.76816(15) 0.94418(9) 0.0176(2) Uani 1 1 d . . .
H16 H 0.3183 0.6624 0.9618 0.021 Uiso 1 1 calc R . .
C17 C 0.13384(18) 0.8069(2) 0.89218(12) 0.0275(3) Uani 1 1 d . . .
H17A H 0.0969 0.9107 0.8751 0.041 Uiso 1 1 calc R . .
H17B H 0.0535 0.7822 0.9353 0.041 Uiso 1 1 calc R . .
H17C H 0.1541 0.7529 0.8326 0.041 Uiso 1 1 calc R . .
C18 C 0.2565(2) 0.8489(2) 1.03923(11) 0.0288(3) Uani 1 1 d . . .
H18A H 0.3541 0.8196 1.0725 0.043 Uiso 1 1 calc R . .
H18B H 0.1748 0.8254 1.0818 0.043 Uiso 1 1 calc R . .
H18C H 0.2228 0.9531 1.0240 0.043 Uiso 1 1 calc R . .
C11 C 0.40019(14) 0.93186(13) 0.82980(9) 0.01378(19) Uani 1 1 d . . .
H11 H 0.2980 1.0005 0.8256 0.017 Uiso 1 1 calc R . .
C12 C 0.53007(15) 0.96390(13) 0.78231(9) 0.0143(2) Uani 1 1 d . . .
H12 H 0.5142 1.0526 0.7457 0.017 Uiso 1 1 calc R . .
C13 C 0.68591(14) 0.86328(14) 0.78900(9) 0.0142(2) Uani 1 1 d . . .
C19 C 0.82434(15) 0.89475(16) 0.73736(10) 0.0186(2) Uani 1 1 d . . .
H19A H 0.8504 0.9649 0.7734 0.028 Uiso 1 1 calc R . .
H19B H 0.7989 0.9346 0.6714 0.028 Uiso 1 1 calc R . .
H19C H 0.9143 0.8054 0.7335 0.028 Uiso 1 1 calc R . .
C14 C 0.70661(14) 0.73027(14) 0.84039(9) 0.0145(2) Uani 1 1 d . . .
H14 H 0.8090 0.6626 0.8462 0.017 Uiso 1 1 calc R . .
C15 C 0.57312(15) 0.69770(14) 0.88368(9) 0.0144(2) Uani 1 1 d . . .
H15 H 0.5879 0.6045 0.9136 0.017 Uiso 1 1 calc R . .
O1 O 0.24053(14) 0.27142(13) 0.71779(8) 0.0265(2) Uani 1 1 d . . .
O2 O 0.05023(18) 0.50131(15) 0.76219(9) 0.0428(4) Uani 1 1 d . . .
O3 O 0.02197(18) 0.2760(2) 0.83257(11) 0.0550(5) Uani 1 1 d . . .
S S 0.12417(4) 0.35174(4) 0.78942(2) 0.02076(7) Uani 1 1 d . . .
C20 C 0.24060(17) 0.35797(15) 0.88977(10) 0.0201(2) Uani 1 1 d . . .
F1 F 0.31100(14) 0.22596(11) 0.92756(8) 0.0364(3) Uani 1 1 d . . .
F2 F 0.15405(14) 0.43730(13) 0.96139(7) 0.0381(3) Uani 1 1 d . . .
F3 F 0.35231(14) 0.41485(14) 0.85916(8) 0.0404(3) Uani 1 1 d . . .

loop_
_atom_site_aniso_label
_atom_site_aniso_U_11
_atom_site_aniso_U_22
_atom_site_aniso_U_33
_atom_site_aniso_U_23
_atom_site_aniso_U_13
_atom_site_aniso_U_12
Ru 0.01015(4) 0.01221(4) 0.00940(4) -0.00106(3) -0.00201(3) -0.00304(3)
Cl 0.02420(15) 0.02705(15) 0.01176(12) -0.00327(10) 0.00179(10) -0.01435(12)
C1 0.0117(4) 0.0147(5) 0.0117(4) -0.0010(4) -0.0023(4) -0.0033(4)
N1 0.0124(4) 0.0155(4) 0.0140(4) -0.0020(3) -0.0036(3) -0.0029(3)
C2 0.0196(6) 0.0154(5) 0.0236(6) -0.0017(4) -0.0081(5) -0.0014(4)
N2 0.0131(4) 0.0198(5) 0.0145(4) -0.0023(4) -0.0033(3) -0.0050(4)
N3 0.0136(4) 0.0177(5) 0.0127(4) -0.0016(3) -0.0025(3) -0.0065(4)
C3 0.0217(6) 0.0246(6) 0.0175(5) -0.0020(5) -0.0051(5) -0.0137(5)
C4 0.0123(4) 0.0161(5) 0.0113(4) -0.0015(4) -0.0017(4) -0.0051(4)
C5 0.0148(5) 0.0149(5) 0.0104(4) -0.0004(4) -0.0006(4) -0.0062(4)
C6 0.0215(6) 0.0160(5) 0.0138(5) -0.0011(4) -0.0010(4) -0.0090(4)
C7 0.0247(6) 0.0133(5) 0.0172(5) -0.0011(4) 0.0023(5) -0.0061(5)
C8 0.0198(6) 0.0142(5) 0.0197(6) 0.0001(4) 0.0004(5) -0.0021(4)
C9 0.0147(5) 0.0151(5) 0.0164(5) -0.0001(4) -0.0023(4) -0.0022(4)
N4 0.0132(4) 0.0134(4) 0.0128(4) -0.0004(3) -0.0011(3) -0.0040(3)
C10 0.0134(5) 0.0176(5) 0.0105(4) -0.0028(4) -0.0011(4) -0.0049(4)
C16 0.0156(5) 0.0233(6) 0.0152(5) -0.0024(4) 0.0013(4) -0.0084(5)
C17 0.0169(6) 0.0441(9) 0.0243(7) -0.0010(6) -0.0014(5) -0.0138(6)
C18 0.0263(7) 0.0461(10) 0.0186(6) -0.0096(6) 0.0071(5) -0.0184(7)
C11 0.0129(5) 0.0146(5) 0.0132(5) -0.0037(4) -0.0017(4) -0.0030(4)
C12 0.0146(5) 0.0146(5) 0.0141(5) -0.0027(4) -0.0017(4) -0.0047(4)
C13 0.0131(5) 0.0179(5) 0.0130(5) -0.0030(4) -0.0024(4) -0.0061(4)
C19 0.0145(5) 0.0241(6) 0.0190(6) -0.0019(5) -0.0003(4) -0.0088(5)
C14 0.0127(5) 0.0180(5) 0.0124(5) -0.0013(4) -0.0039(4) -0.0036(4)
C15 0.0153(5) 0.0171(5) 0.0101(4) -0.0002(4) -0.0033(4) -0.0037(4)
O1 0.0301(6) 0.0261(5) 0.0242(5) -0.0079(4) -0.0038(4) -0.0087(4)
O2 0.0472(8) 0.0347(7) 0.0244(6) 0.0010(5) -0.0080(5) 0.0164(6)
O3 0.0423(8) 0.1095(15) 0.0330(7) 0.0231(8) -0.0099(6) -0.0547(9)
S 0.01397(13) 0.03152(18) 0.01642(14) 0.00565(12) -0.00282(11) -0.00798(12)
C20 0.0190(6) 0.0200(6) 0.0189(6) -0.0040(4) -0.0017(5) -0.0027(5)
F1 0.0480(6) 0.0225(5) 0.0335(5) -0.0019(4) -0.0249(5) 0.0010(4)
F2 0.0400(6) 0.0410(6) 0.0181(4) -0.0079(4) 0.0017(4) 0.0070(5)
F3 0.0416(6) 0.0597(8) 0.0348(6) -0.0134(5) -0.0004(5) -0.0348(6)

loop_
_atom_type_symbol
_atom_type_description
_atom_type_scat_dispersion_real
_atom_type_scat_dispersion_imag
_atom_type_scat_source
C C 0.0033 0.0016 'International Tables Vol C Tables 4.2.6.8 and 6.1.1.4'
H H 0.0000 0.0000 'International Tables Vol C Tables 4.2.6.8 and 6.1.1.4'
N N 0.0061 0.0033 'International Tables Vol C Tables 4.2.6.8 and 6.1.1.4'
O O 0.0106 0.0060 'International Tables Vol C Tables 4.2.6.8 and 6.1.1.4'
F F 0.0171 0.0103 'International Tables Vol C Tables 4.2.6.8 and 6.1.1.4'
S S 0.1246 0.1234 'International Tables Vol C Tables 4.2.6.8 and 6.1.1.4'
Cl Cl 0.1484 0.1585 'International Tables Vol C Tables 4.2.6.8 and 6.1.1.4'
Ru Ru -1.2594 0.8363 'International Tables Vol C Tables 4.2.6.8 and 6.1.1.4'

loop_
_geom_angle_atom_site_label_1
_geom_angle_atom_site_label_2
_geom_angle_atom_site_label_3
_geom_angle
_geom_angle_site_symmetry_1
_geom_angle_site_symmetry_3
_geom_angle_publ_flag
C1 Ru N4 76.53(4) . . ?
C1 Ru C15 131.55(5) . . ?
N4 Ru C15 91.93(4) . . ?
C1 Ru C11 95.86(5) . . ?
N4 Ru C11 144.94(4) . . ?
C15 Ru C11 67.37(5) . . ?
C1 Ru C12 115.04(5) . . ?
N4 Ru C12 168.39(4) . . ?
C15 Ru C12 79.62(5) . . ?
C11 Ru C12 37.57(5) . . ?
C1 Ru C10 102.57(5) . . ?
N4 Ru C10 109.85(4) . . ?
C15 Ru C10 37.47(5) . . ?
C11 Ru C10 37.61(5) . . ?
C12 Ru C10 67.91(5) . . ?
C1 Ru C14 168.90(5) . . ?
N4 Ru C14 101.84(4) . . ?
C15 Ru C14 37.36(5) . . ?
C11 Ru C14 79.12(4) . . ?
C12 Ru C14 66.64(5) . . ?
C10 Ru C14 67.42(4) . . ?
C1 Ru C13 149.91(5) . . ?
N4 Ru C13 131.53(4) . . ?
C15 Ru C13 66.70(5) . . ?
C11 Ru C13 67.40(5) . . ?
C12 Ru C13 37.49(5) . . ?
C10 Ru C13 79.70(4) . . ?
C14 Ru C13 36.23(5) . . ?
C1 Ru Cl 84.27(3) . . ?
N4 Ru Cl 85.26(3) . . ?
C15 Ru Cl 142.33(3) . . ?
C11 Ru Cl 128.57(3) . . ?
C12 Ru Cl 96.53(3) . . ?
C10 Ru Cl 164.42(3) . . ?
C14 Ru Cl 106.63(3) . . ?
C13 Ru Cl 87.40(3) . . ?
N1 C1 C4 102.67(10) . . ?
N1 C1 Ru 141.04(9) . . ?
C4 C1 Ru 116.20(8) . . ?
N2 N1 C1 113.99(10) . . ?
N2 N1 C2 118.17(10) . . ?
C1 N1 C2 127.81(11) . . ?
N1 C2 H2A 109.5 . . ?
N1 C2 H2B 109.5 . . ?
H2A C2 H2B 109.5 . . ?
N1 C2 H2C 109.5 . . ?
H2A C2 H2C 109.5 . . ?
H2B C2 H2C 109.5 . . ?
N3 N2 N1 104.23(10) . . ?
N2 N3 C4 111.25(10) . . ?
N2 N3 C3 118.50(10) . . ?
C4 N3 C3 130.21(11) . . ?
N3 C3 H3A 109.5 . . ?
N3 C3 H3B 109.5 . . ?
H3A C3 H3B 109.5 . . ?
N3 C3 H3C 109.5 . . ?
H3A C3 H3C 109.5 . . ?
H3B C3 H3C 109.5 . . ?
N3 C4 C1 107.83(11) . . ?
N3 C4 C5 133.41(11) . . ?
C1 C4 C5 118.46(10) . . ?
N4 C5 C6 122.30(11) . . ?
N4 C5 C4 109.78(10) . . ?
C6 C5 C4 127.81(11) . . ?
C5 C6 C7 118.64(12) . . ?
C5 C6 H6 120.7 . . ?
C7 C6 H6 120.7 . . ?
C8 C7 C6 119.22(12) . . ?
C8 C7 H7 120.4 . . ?
C6 C7 H7 120.4 . . ?
C7 C8 C9 119.31(12) . . ?
C7 C8 H8 120.3 . . ?
C9 C8 H8 120.3 . . ?
N4 C9 C8 122.16(12) . . ?
N4 C9 H9 118.9 . . ?
C8 C9 H9 118.9 . . ?
C9 N4 C5 118.33(11) . . ?
C9 N4 Ru 122.62(9) . . ?
C5 N4 Ru 118.77(8) . . ?
C15 C10 C11 116.69(11) . . ?
C15 C10 C16 120.72(11) . . ?
C11 C10 C16 122.49(11) . . ?
C15 C10 Ru 69.11(7) . . ?
C11 C10 Ru 69.37(7) . . ?
C16 C10 Ru 135.49(9) . . ?
C10 C16 C17 114.44(11) . . ?
C10 C16 C18 107.75(11) . . ?
C17 C16 C18 111.00(12) . . ?
C10 C16 H16 107.8 . . ?
C17 C16 H16 107.8 . . ?
C18 C16 H16 107.8 . . ?
C16 C17 H17A 109.5 . . ?
C16 C17 H17B 109.5 . . ?
H17A C17 H17B 109.5 . . ?
C16 C17 H17C 109.5 . . ?
H17A C17 H17C 109.5 . . ?
H17B C17 H17C 109.5 . . ?
C16 C18 H18A 109.5 . . ?
C16 C18 H18B 109.5 . . ?
H18A C18 H18B 109.5 . . ?
C16 C18 H18C 109.5 . . ?
H18A C18 H18C 109.5 . . ?
H18B C18 H18C 109.5 . . ?
C12 C11 C10 121.48(11) . . ?
C12 C11 Ru 71.61(7) . . ?
C10 C11 Ru 73.02(7) . . ?
C12 C11 H11 119.3 . . ?
C10 C11 H11 119.3 . . ?
Ru C11 H11 128.4 . . ?
C11 C12 C13 120.39(11) . . ?
C11 C12 Ru 70.82(7) . . ?
C13 C12 Ru 73.74(7) . . ?
C11 C12 H12 119.8 . . ?
C13 C12 H12 119.8 . . ?
Ru C12 H12 127.7 . . ?
C14 C13 C12 119.01(11) . . ?
C14 C13 C19 119.99(11) . . ?
C12 C13 C19 120.90(11) . . ?
C14 C13 Ru 71.66(7) . . ?
C12 C13 Ru 68.76(7) . . ?
C19 C13 Ru 128.78(9) . . ?
C13 C19 H19A 109.5 . . ?
C13 C19 H19B 109.5 . . ?
H19A C19 H19B 109.5 . . ?
C13 C19 H19C 109.5 . . ?
H19A C19 H19C 109.5 . . ?
H19B C19 H19C 109.5 . . ?
C13 C14 C15 119.49(11) . . ?
C13 C14 Ru 72.11(7) . . ?
C15 C14 Ru 68.32(7) . . ?
C13 C14 H14 120.3 . . ?
C15 C14 H14 120.3 . . ?
Ru C14 H14 132.2 . . ?
C10 C15 C14 122.66(11) . . ?
C10 C15 Ru 73.42(7) . . ?
C14 C15 Ru 74.32(7) . . ?
C10 C15 H15 118.7 . . ?
C14 C15 H15 118.7 . . ?
Ru C15 H15 125.4 . . ?
O2 S O3 116.16(11) . . ?
O2 S O1 114.63(8) . . ?
O3 S O1 113.70(10) . . ?
O2 S C20 103.28(8) . . ?
O3 S C20 103.57(8) . . ?
O1 S C20 103.21(7) . . ?
F2 C20 F1 107.67(12) . . ?
F2 C20 F3 107.00(13) . . ?
F1 C20 F3 107.56(13) . . ?
F2 C20 S 112.34(10) . . ?
F1 C20 S 110.91(10) . . ?
F3 C20 S 111.12(10) . . ?

loop_
_geom_bond_atom_site_label_1
_geom_bond_atom_site_label_2
_geom_bond_distance
_geom_bond_site_symmetry_2
_geom_bond_publ_flag
Ru C1 2.0318(12) . ?
Ru N4 2.1260(11) . ?
Ru C15 2.1786(12) . ?
Ru C11 2.1869(12) . ?
Ru C12 2.1973(12) . ?
Ru C10 2.2349(12) . ?
Ru C14 2.2573(12) . ?
Ru C13 2.2631(12) . ?
Ru Cl 2.4036(3) . ?
C1 N1 1.3575(15) . ?
C1 C4 1.3898(17) . ?
N1 N2 1.3421(15) . ?
N1 C2 1.4612(17) . ?
C2 H2A 0.9800 . ?
C2 H2B 0.9800 . ?
C2 H2C 0.9800 . ?
N2 N3 1.3231(16) . ?
N3 C4 1.3568(15) . ?
N3 C3 1.4673(16) . ?
C3 H3A 0.9800 . ?
C3 H3B 0.9800 . ?
C3 H3C 0.9800 . ?
C4 C5 1.4479(17) . ?
C5 N4 1.3654(16) . ?
C5 C6 1.3886(18) . ?
C6 C7 1.3895(19) . ?
C6 H6 0.9500 . ?
C7 C8 1.387(2) . ?
C7 H7 0.9500 . ?
C8 C9 1.3892(19) . ?
C8 H8 0.9500 . ?
C9 N4 1.3449(16) . ?
C9 H9 0.9500 . ?
C10 C15 1.4187(17) . ?
C10 C11 1.4260(17) . ?
C10 C16 1.5141(18) . ?
C16 C17 1.521(2) . ?
C16 C18 1.538(2) . ?
C16 H16 1.0000 . ?
C17 H17A 0.9800 . ?
C17 H17B 0.9800 . ?
C17 H17C 0.9800 . ?
C18 H18A 0.9800 . ?
C18 H18B 0.9800 . ?
C18 H18C 0.9800 . ?
C11 C12 1.4117(18) . ?
C11 H11 0.9500 . ?
C12 C13 1.4348(18) . ?
C12 H12 0.9500 . ?
C13 C14 1.4053(18) . ?
C13 C19 1.4978(18) . ?
C19 H19A 0.9800 . ?
C19 H19B 0.9800 . ?
C19 H19C 0.9800 . ?
C14 C15 1.4228(18) . ?
C14 H14 0.9500 . ?
C15 H15 0.9500 . ?
O1 S 1.4408(12) . ?
O2 S 1.4358(13) . ?
O3 S 1.4377(14) . ?
S C20 1.8313(14) . ?
C20 F2 1.3261(17) . ?
C20 F1 1.3316(17) . ?
C20 F3 1.3361(18) . ?

loop_
_geom_torsion_atom_site_label_1
_geom_torsion_atom_site_label_2
_geom_torsion_atom_site_label_3
_geom_torsion_atom_site_label_4
_geom_torsion
_geom_torsion_site_symmetry_1
_geom_torsion_site_symmetry_2
_geom_torsion_site_symmetry_3
_geom_torsion_site_symmetry_4
_geom_torsion_publ_flag
N4 Ru C1 N1 -174.42(15) . . . . ?
C15 Ru C1 N1 105.14(15) . . . . ?
C11 Ru C1 N1 40.34(15) . . . . ?
C12 Ru C1 N1 6.60(16) . . . . ?
C10 Ru C1 N1 77.87(15) . . . . ?
C14 Ru C1 N1 102.8(3) . . . . ?
C13 Ru C1 N1 -13.3(2) . . . . ?
Cl Ru C1 N1 -87.94(14) . . . . ?
N4 Ru C1 C4 1.55(9) . . . . ?
C15 Ru C1 C4 -78.89(11) . . . . ?
C11 Ru C1 C4 -143.69(9) . . . . ?
C12 Ru C1 C4 -177.43(9) . . . . ?
C10 Ru C1 C4 -106.16(10) . . . . ?
C14 Ru C1 C4 -81.3(3) . . . . ?
C13 Ru C1 C4 162.71(9) . . . . ?
Cl Ru C1 C4 88.03(9) . . . . ?
C4 C1 N1 N2 1.31(14) . . . . ?
Ru C1 N1 N2 177.60(11) . . . . ?
C4 C1 N1 C2 -176.68(12) . . . . ?
Ru C1 N1 C2 -0.4(2) . . . . ?
C1 N1 N2 N3 -0.41(14) . . . . ?
C2 N1 N2 N3 177.78(11) . . . . ?
N1 N2 N3 C4 -0.73(13) . . . . ?
N1 N2 N3 C3 177.18(11) . . . . ?
N2 N3 C4 C1 1.56(14) . . . . ?
C3 N3 C4 C1 -176.03(12) . . . . ?
N2 N3 C4 C5 -171.72(13) . . . . ?
C3 N3 C4 C5 10.7(2) . . . . ?
N1 C1 C4 N3 -1.66(13) . . . . ?
Ru C1 C4 N3 -179.07(8) . . . . ?
N1 C1 C4 C5 172.79(11) . . . . ?
Ru C1 C4 C5 -4.61(15) . . . . ?
N3 C4 C5 N4 178.46(13) . . . . ?
C1 C4 C5 N4 5.74(16) . . . . ?
N3 C4 C5 C6 2.2(2) . . . . ?
C1 C4 C5 C6 -170.49(12) . . . . ?
N4 C5 C6 C7 1.11(19) . . . . ?
C4 C5 C6 C7 176.91(12) . . . . ?
C5 C6 C7 C8 0.83(19) . . . . ?
C6 C7 C8 C9 -1.9(2) . . . . ?
C7 C8 C9 N4 1.0(2) . . . . ?
C8 C9 N4 C5 0.87(19) . . . . ?
C8 C9 N4 Ru -172.96(10) . . . . ?
C6 C5 N4 C9 -1.96(18) . . . . ?
C4 C5 N4 C9 -178.43(11) . . . . ?
C6 C5 N4 Ru 172.11(9) . . . . ?
C4 C5 N4 Ru -4.36(13) . . . . ?
C1 Ru N4 C9 175.56(11) . . . . ?
C15 Ru N4 C9 -52.04(10) . . . . ?
C11 Ru N4 C9 -103.57(11) . . . . ?
C12 Ru N4 C9 -9.0(3) . . . . ?
C10 Ru N4 C9 -85.73(10) . . . . ?
C14 Ru N4 C9 -15.70(11) . . . . ?
C13 Ru N4 C9 8.04(12) . . . . ?
Cl Ru N4 C9 90.33(10) . . . . ?
C1 Ru N4 C5 1.75(9) . . . . ?
C15 Ru N4 C5 134.16(9) . . . . ?
C11 Ru N4 C5 82.63(11) . . . . ?
C12 Ru N4 C5 177.16(19) . . . . ?
C10 Ru N4 C5 100.47(9) . . . . ?
C14 Ru N4 C5 170.50(9) . . . . ?
C13 Ru N4 C5 -165.76(8) . . . . ?
Cl Ru N4 C5 -83.48(9) . . . . ?
C1 Ru C10 C15 145.70(7) . . . . ?
N4 Ru C10 C15 65.67(8) . . . . ?
C11 Ru C10 C15 -131.09(11) . . . . ?
C12 Ru C10 C15 -102.12(8) . . . . ?
C14 Ru C10 C15 -29.26(7) . . . . ?
C13 Ru C10 C15 -64.93(8) . . . . ?
Cl Ru C10 C15 -99.54(13) . . . . ?
C1 Ru C10 C11 -83.21(7) . . . . ?
N4 Ru C10 C11 -163.23(7) . . . . ?
C15 Ru C10 C11 131.09(11) . . . . ?
C12 Ru C10 C11 28.97(7) . . . . ?
C14 Ru C10 C11 101.83(8) . . . . ?
C13 Ru C10 C11 66.16(7) . . . . ?
Cl Ru C10 C11 31.56(16) . . . . ?
C1 Ru C10 C16 32.63(13) . . . . ?
N4 Ru C10 C16 -47.40(13) . . . . ?
C15 Ru C10 C16 -113.07(15) . . . . ?
C11 Ru C10 C16 115.84(15) . . . . ?
C12 Ru C10 C16 144.81(14) . . . . ?
C14 Ru C10 C16 -142.33(14) . . . . ?
C13 Ru C10 C16 -178.00(13) . . . . ?
Cl Ru C10 C16 147.39(10) . . . . ?
C15 C10 C16 C17 -137.03(13) . . . . ?
C11 C10 C16 C17 46.69(17) . . . . ?
Ru C10 C16 C17 -46.29(18) . . . . ?
C15 C10 C16 C18 99.00(14) . . . . ?
C11 C10 C16 C18 -77.28(15) . . . . ?
Ru C10 C16 C18 -170.26(11) . . . . ?
C15 C10 C11 C12 -2.99(17) . . . . ?
C16 C10 C11 C12 173.43(11) . . . . ?
Ru C10 C11 C12 -54.99(10) . . . . ?
C15 C10 C11 Ru 52.00(9) . . . . ?
C16 C10 C11 Ru -131.58(11) . . . . ?
C1 Ru C11 C12 -124.37(7) . . . . ?
N4 Ru C11 C12 160.78(7) . . . . ?
C15 Ru C11 C12 102.82(8) . . . . ?
C10 Ru C11 C12 132.60(10) . . . . ?
C14 Ru C11 C12 65.64(7) . . . . ?
C13 Ru C11 C12 29.71(7) . . . . ?
Cl Ru C11 C12 -37.04(8) . . . . ?
C1 Ru C11 C10 103.03(7) . . . . ?
N4 Ru C11 C10 28.18(11) . . . . ?
C15 Ru C11 C10 -29.78(7) . . . . ?
C12 Ru C11 C10 -132.60(10) . . . . ?
C14 Ru C11 C10 -66.96(7) . . . . ?
C13 Ru C11 C10 -102.89(8) . . . . ?
Cl Ru C11 C10 -169.64(5) . . . . ?
C10 C11 C12 C13 -1.16(18) . . . . ?
Ru C11 C12 C13 -56.80(10) . . . . ?
C10 C11 C12 Ru 55.64(10) . . . . ?
C1 Ru C12 C11 65.00(8) . . . . ?
N4 Ru C12 C11 -110.1(2) . . . . ?
C15 Ru C12 C11 -66.21(7) . . . . ?
C10 Ru C12 C11 -29.00(7) . . . . ?
C14 Ru C12 C11 -102.97(8) . . . . ?
C13 Ru C12 C11 -131.25(11) . . . . ?
Cl Ru C12 C11 151.70(6) . . . . ?
C1 Ru C12 C13 -163.75(7) . . . . ?
N4 Ru C12 C13 21.2(2) . . . . ?
C15 Ru C12 C13 65.05(7) . . . . ?
C11 Ru C12 C13 131.25(11) . . . . ?
C10 Ru C12 C13 102.25(8) . . . . ?
C14 Ru C12 C13 28.28(7) . . . . ?
Cl Ru C12 C13 -77.05(7) . . . . ?
C11 C12 C13 C14 2.38(17) . . . . ?
Ru C12 C13 C14 -53.03(10) . . . . ?
C11 C12 C13 C19 178.81(11) . . . . ?
Ru C12 C13 C19 123.40(11) . . . . ?
C11 C12 C13 Ru 55.41(10) . . . . ?
C1 Ru C13 C14 162.98(9) . . . . ?
N4 Ru C13 C14 -41.82(9) . . . . ?
C15 Ru C13 C14 28.77(7) . . . . ?
C11 Ru C13 C14 102.84(8) . . . . ?
C12 Ru C13 C14 132.61(11) . . . . ?
C10 Ru C13 C14 65.64(8) . . . . ?
Cl Ru C13 C14 -123.15(7) . . . . ?
C1 Ru C13 C12 30.37(13) . . . . ?
N4 Ru C13 C12 -174.42(7) . . . . ?
C15 Ru C13 C12 -103.84(8) . . . . ?
C11 Ru C13 C12 -29.77(7) . . . . ?
C10 Ru C13 C12 -66.97(7) . . . . ?
C14 Ru C13 C12 -132.61(11) . . . . ?
Cl Ru C13 C12 104.25(7) . . . . ?
C1 Ru C13 C19 -82.86(15) . . . . ?
N4 Ru C13 C19 72.34(13) . . . . ?
C15 Ru C13 C19 142.93(13) . . . . ?
C11 Ru C13 C19 -143.00(13) . . . . ?
C12 Ru C13 C19 -113.24(14) . . . . ?
C10 Ru C13 C19 179.80(12) . . . . ?
C14 Ru C13 C19 114.16(14) . . . . ?
Cl Ru C13 C19 -8.99(11) . . . . ?
C12 C13 C14 C15 0.63(17) . . . . ?
C19 C13 C14 C15 -175.84(11) . . . . ?
Ru C13 C14 C15 -51.05(10) . . . . ?
C12 C13 C14 Ru 51.67(10) . . . . ?
C19 C13 C14 Ru -124.79(11) . . . . ?
C1 Ru C14 C13 -130.3(2) . . . . ?
N4 Ru C14 C13 149.33(7) . . . . ?
C15 Ru C14 C13 -133.24(11) . . . . ?
C11 Ru C14 C13 -66.44(8) . . . . ?
C12 Ru C14 C13 -29.21(7) . . . . ?
C10 Ru C14 C13 -103.90(8) . . . . ?
Cl Ru C14 C13 60.80(7) . . . . ?
C1 Ru C14 C15 2.9(3) . . . . ?
N4 Ru C14 C15 -77.42(8) . . . . ?
C11 Ru C14 C15 66.81(8) . . . . ?
C12 Ru C14 C15 104.03(8) . . . . ?
C10 Ru C14 C15 29.35(7) . . . . ?
C13 Ru C14 C15 133.24(11) . . . . ?
Cl Ru C14 C15 -165.95(6) . . . . ?
C11 C10 C15 C14 6.15(17) . . . . ?
C16 C10 C15 C14 -170.34(11) . . . . ?
Ru C10 C15 C14 58.28(10) . . . . ?
C11 C10 C15 Ru -52.13(9) . . . . ?
C16 C10 C15 Ru 131.38(11) . . . . ?
C13 C14 C15 C10 -5.07(18) . . . . ?
Ru C14 C15 C10 -57.86(10) . . . . ?
C13 C14 C15 Ru 52.79(10) . . . . ?
C1 Ru C15 C10 -47.31(10) . . . . ?
N4 Ru C15 C10 -120.95(7) . . . . ?
C11 Ru C15 C10 29.88(7) . . . . ?
C12 Ru C15 C10 67.07(7) . . . . ?
C14 Ru C15 C10 131.95(11) . . . . ?
C13 Ru C15 C10 104.00(8) . . . . ?
Cl Ru C15 C10 154.31(6) . . . . ?
C1 Ru C15 C14 -179.25(7) . . . . ?
N4 Ru C15 C14 107.10(7) . . . . ?
C11 Ru C15 C14 -102.06(8) . . . . ?
C12 Ru C15 C14 -64.88(8) . . . . ?
C10 Ru C15 C14 -131.95(11) . . . . ?
C13 Ru C15 C14 -27.95(7) . . . . ?
Cl Ru C15 C14 22.37(10) . . . . ?
O2 S C20 F2 55.96(13) . . . . ?
O3 S C20 F2 -65.57(14) . . . . ?
O1 S C20 F2 175.65(11) . . . . ?
O2 S C20 F1 176.52(12) . . . . ?
O3 S C20 F1 54.99(14) . . . . ?
O1 S C20 F1 -63.79(12) . . . . ?
O2 S C20 F3 -63.88(12) . . . . ?
O3 S C20 F3 174.59(13) . . . . ?
O1 S C20 F3 55.81(12) . . . . ?
